data_2022917
loop_
_publ_author_name
'Irrou, Ezaddine'
'Ait Elmachkouri, Younesse'
'Mazzah, Ahmed'
'H&#xf6;kelek, Tuncer'
'Haoudi, Amal'
'Mague, Joel T.'
'Taha, Mohamed Labd'
'Sebbar, Nada Kheira'

_publ_section_title
;
 Crystal structure, Hirshfeld surface and crystal void analysis,
 inter-molecular inter-action energies, DFT calculations and energy
 frameworks of 2<i>H</i>-benzo[<i>b</i>][1,4]thia-zin-3(4<i>H</i>)-one
 1,1-dioxide.
;
_journal_coeditor_code WM5698
_journal_issue 'Pt 11'
_journal_name_full 'Acta crystallographica. Section E, Crystallographic communications'
_journal_page_first 1037
_journal_page_last 1043
_journal_paper_doi 10.1107/S205698902300868X
_journal_volume 79
_journal_year 2023
_chemical_formula_iupac 'C8 H7 N O3 S'
_chemical_formula_moiety 'C8 H7 N O3 S'
_chemical_formula_sum 'C8 H7 N O3 S'
_chemical_formula_weight 197.21
_chemical_name_common
;
2,4-Dihydro-1\l^6^,4-benzothiazine-1,1,3-trione
;
_chemical_name_systematic
;
2<i>H</i>-Benzo[<i>b</i>][1,4]thiazin-3(4<i>H</i>)-one 1,1-dioxide
;
_space_group_crystal_system monoclinic
_space_group_IT_number 14
_space_group_name_Hall '-P 2yn'
_space_group_name_H-M_alt 'P 1 21/n 1'
_atom_sites_solution_hydrogens mixed
_atom_sites_solution_primary dual
_atom_sites_solution_secondary difmap
_audit_creation_method SHELXL-2019/1
_cell_angle_alpha 90
_cell_angle_beta 97.584(2)
_cell_angle_gamma 90
_cell_formula_units_Z 4
_cell_length_a 7.2179(6)
_cell_length_b 9.5043(8)
_cell_length_c 11.9945(9)
_cell_measurement_reflns_used 9215
_cell_measurement_temperature 125(2)
_cell_measurement_theta_max 36.3543
_cell_measurement_theta_min 2.8471
_cell_volume 815.64(11)
_computing_cell_refinement
;
<i>SAINT</i> (Bruker, 2021)
;
_computing_data_collection
;
<i>APEX4</i> (Bruker, 2021)
;
_computing_data_reduction
;
<i>SAINT</i> (Bruker, 2021)
;
_computing_molecular_graphics
;
<i>DIAMOND</i> (Brandenburg & Putz, 2012)
;
_computing_publication_material
;
<i>SHELXTL</i> (Sheldrick, 2008)
;
_computing_structure_refinement
;
<i>SHELXL2018/1</i> (Sheldrick, 2015<i>b</i>)
;
_computing_structure_solution
;
<i>SHELXT</i> (Sheldrick, 2015<i>a</i>)
;
_diffrn_ambient_temperature 125(2)
_diffrn_detector_area_resol_mean 7.3910
_diffrn_measured_fraction_theta_full 0.996
_diffrn_measured_fraction_theta_max 0.995
_diffrn_measurement_device 'Bruker D8 QUEST PHOTON 3 diffractometer'
_diffrn_measurement_device_type 'Bruker D8 QUEST PHOTON 3 diffractometer'
_diffrn_measurement_method '\f and \w scans'
_diffrn_radiation_monochromator graphite
_diffrn_radiation_type MoK\a
_diffrn_radiation_wavelength 0.71073
_diffrn_reflns_av_R_equivalents 0.0266
_diffrn_reflns_av_unetI/netI 0.0117
_diffrn_reflns_limit_h_max 12
_diffrn_reflns_limit_h_min -12
_diffrn_reflns_limit_k_max 15
_diffrn_reflns_limit_k_min -15
_diffrn_reflns_limit_l_max 20
_diffrn_reflns_limit_l_min -19
_diffrn_reflns_number 47688
_diffrn_reflns_theta_full 36.400
_diffrn_reflns_theta_max 36.442
_diffrn_reflns_theta_min 3.564
_diffrn_source 'fine-focus sealed tube'
_diffrn_source_current 30.0
_diffrn_source_power 1.50
_diffrn_source_voltage 50
_exptl_absorpt_coefficient_mu 0.366
_exptl_absorpt_correction_T_max 0.94
_exptl_absorpt_correction_T_min 0.91
_exptl_absorpt_correction_type multi-scan
_exptl_absorpt_process_details
;
(<i>SADABS</i>; Krause <i>et al.</i>, 2015)
;
_exptl_crystal_colour colourless
_exptl_crystal_density_diffrn 1.606
_exptl_crystal_density_method 'not measured'
_exptl_crystal_description prism
_exptl_crystal_F_000 408
_exptl_crystal_size_max 0.385
_exptl_crystal_size_mid 0.213
_exptl_crystal_size_min 0.162
_refine_diff_density_max 0.516
_refine_diff_density_min -0.356
_refine_ls_extinction_method none
_refine_ls_goodness_of_fit_ref 1.042
_refine_ls_hydrogen_treatment mixed
_refine_ls_matrix_type full
_refine_ls_number_parameters 122
_refine_ls_number_reflns 3957
_refine_ls_number_restraints 1
_refine_ls_restrained_S_all 1.042
_refine_ls_R_factor_all 0.0268
_refine_ls_R_factor_gt 0.0252
_refine_ls_shift/su_max 0.001
_refine_ls_shift/su_mean 0.000
_refine_ls_structure_factor_coef Fsqd
_refine_ls_weighting_details 'w=1/[\s^2^(Fo^2^)+(0.0383P)^2^+0.2724P] where P=(Fo^2^+2Fc^2^)/3'
_refine_ls_weighting_scheme calc
_refine_ls_wR_factor_gt 0.0733
_refine_ls_wR_factor_ref 0.0744
_reflns_number_gt 3739
_reflns_number_total 3957
_reflns_threshold_expression 'I > 2\s(I)'
_cod_data_source_file wm5698sup1.cif
_cod_data_source_block I
_cod_depositor_comments 'Adding full bibliography for 2022917.cif.'
_cod_original_sg_symbol_H-M 'P 21/n'
_cod_database_code 2022917
_cod_database_fobs_code 2022917
_shelx_space_group_comment
;
The symmetry employed for this shelxl refinement is uniquely defined
by the following loop, which should always be used as a source of
symmetry information in preference to the above space-group names.
They are only intended as comments.
;
_shelx_estimated_absorpt_t_min 0.872
_shelx_estimated_absorpt_t_max 0.943

loop_
_space_group_symop_operation_xyz
'x, y, z'
'-x+1/2, y+1/2, -z+1/2'
'-x, -y, -z'
'x-1/2, -y-1/2, z-1/2'

loop_
_atom_site_type_symbol
_atom_site_label
_atom_site_fract_x
_atom_site_fract_y
_atom_site_fract_z
_atom_site_U_iso_or_equiv
_atom_site_adp_type
_atom_site_calc_flag
_atom_site_occupancy
_atom_site_disorder_assembly
_atom_site_disorder_group
S S1 0.16068(2) 0.52143(2) 0.71754(2) 0.01099(4) Uani d 1 . .
O O1 0.61228(8) 0.59530(6) 0.90859(5) 0.01991(10) Uani d 1 . .
O O2 0.16268(8) 0.66721(6) 0.68352(5) 0.01797(10) Uani d 1 . .
O O3 -0.01882(7) 0.45794(7) 0.72667(5) 0.01832(10) Uani d 1 . .
N N1 0.57806(8) 0.47975(6) 0.74211(5) 0.01411(10) Uani d 1 . .
H H1 0.7001(12) 0.4900(15) 0.7398(13) 0.027(3) Uiso d 1 . .
C C1 0.27959(8) 0.42044(6) 0.62800(5) 0.01059(9) Uani d 1 . .
C C2 0.17997(9) 0.35615(7) 0.53412(5) 0.01342(10) Uani d 1 . .
H H2 0.047397 0.361237 0.521776 0.016 Uiso calc 1 . .
C C3 0.27651(11) 0.28460(7) 0.45882(6) 0.01663(11) Uani d 1 . .
H H3 0.210847 0.242727 0.393292 0.020 Uiso calc 1 . .
C C4 0.47092(11) 0.27481(8) 0.48036(6) 0.01841(12) Uani d 1 . .
H H4 0.536825 0.224837 0.429380 0.022 Uiso calc 1 . .
C C5 0.56985(10) 0.33681(8) 0.57499(6) 0.01630(11) Uani d 1 . .
H H5 0.701938 0.327605 0.588942 0.020 Uiso calc 1 . .
C C6 0.47486(8) 0.41274(7) 0.64966(5) 0.01164(10) Uani d 1 . .
C C7 0.51172(9) 0.53288(7) 0.83499(5) 0.01315(10) Uani d 1 . .
C C8 0.30863(9) 0.50214(7) 0.84603(5) 0.01299(10) Uani d 1 . .
H H8A 0.266578 0.566751 0.902374 0.016 Uiso calc 1 . .
H H8B 0.298167 0.404753 0.873825 0.016 Uiso calc 1 . .

loop_
_atom_site_aniso_label
_atom_site_aniso_U_11
_atom_site_aniso_U_22
_atom_site_aniso_U_33
_atom_site_aniso_U_12
_atom_site_aniso_U_13
_atom_site_aniso_U_23
S1 0.00776(7) 0.01295(7) 0.01219(7) 0.00109(4) 0.00109(4) -0.00153(4)
O1 0.0173(2) 0.0236(3) 0.0174(2) -0.00682(19) -0.00298(17) -0.00209(18)
O2 0.0205(2) 0.0129(2) 0.0200(2) 0.00460(17) 0.00061(18) 0.00015(16)
O3 0.00783(18) 0.0262(3) 0.0214(2) -0.00199(17) 0.00373(16) -0.00439(19)
N1 0.0078(2) 0.0195(2) 0.0149(2) -0.00112(17) 0.00092(16) 0.00008(18)
C1 0.0092(2) 0.0114(2) 0.0113(2) 0.00061(16) 0.00190(16) -0.00003(16)
C2 0.0138(2) 0.0137(2) 0.0125(2) -0.00096(19) 0.00073(18) -0.00101(18)
C3 0.0212(3) 0.0150(3) 0.0140(2) -0.0010(2) 0.0038(2) -0.00282(19)
C4 0.0218(3) 0.0166(3) 0.0184(3) 0.0025(2) 0.0088(2) -0.0024(2)
C5 0.0133(2) 0.0177(3) 0.0190(3) 0.0033(2) 0.0064(2) 0.0004(2)
C6 0.0093(2) 0.0130(2) 0.0130(2) 0.00103(17) 0.00242(17) 0.00133(17)
C7 0.0114(2) 0.0143(2) 0.0133(2) -0.00146(18) -0.00035(18) 0.00154(18)
C8 0.0115(2) 0.0162(2) 0.0113(2) -0.00114(19) 0.00154(18) -0.00122(18)

loop_
_atom_type_symbol
_atom_type_description
_atom_type_scat_dispersion_real
_atom_type_scat_dispersion_imag
_atom_type_scat_source
C C 0.0033 0.0016 'International Tables Vol C Tables 4.2.6.8 and 6.1.1.4'
H H 0.0000 0.0000 'International Tables Vol C Tables 4.2.6.8 and 6.1.1.4'
N N 0.0061 0.0033 'International Tables Vol C Tables 4.2.6.8 and 6.1.1.4'
O O 0.0106 0.0060 'International Tables Vol C Tables 4.2.6.8 and 6.1.1.4'
S S 0.1246 0.1234 'International Tables Vol C Tables 4.2.6.8 and 6.1.1.4'

loop_
_geom_angle_atom_site_label_1
_geom_angle_atom_site_label_2
_geom_angle_atom_site_label_3
_geom_angle_site_symmetry_1
_geom_angle_site_symmetry_3
_geom_angle
_geom_angle_publ_flag
O2 S1 O3 . . 117.64(4) ?
O2 S1 C1 . . 109.21(3) ?
O3 S1 C1 . . 109.56(3) ?
O2 S1 C8 . . 108.59(3) ?
O3 S1 C8 . . 109.59(3) ?
C1 S1 C8 . . 100.95(3) ?
C7 N1 C6 . . 127.24(6) ?
C7 N1 H1 . . 116.1(10) ?
C6 N1 H1 . . 116.7(10) ?
C2 C1 C6 . . 121.72(6) ?
C2 C1 S1 . . 119.61(5) ?
C6 C1 S1 . . 118.58(5) ?
C3 C2 C1 . . 119.34(6) ?
C3 C2 H2 . . 120.3 ?
C1 C2 H2 . . 120.3 ?
C2 C3 C4 . . 119.38(6) ?
C2 C3 H3 . . 120.3 ?
C4 C3 H3 . . 120.3 ?
C5 C4 C3 . . 121.22(6) ?
C5 C4 H4 . . 119.4 ?
C3 C4 H4 . . 119.4 ?
C4 C5 C6 . . 119.96(6) ?
C4 C5 H5 . . 120.0 ?
C6 C5 H5 . . 120.0 ?
C5 C6 C1 . . 118.33(6) ?
C5 C6 N1 . . 119.08(6) ?
C1 C6 N1 . . 122.58(6) ?
O1 C7 N1 . . 122.05(6) ?
O1 C7 C8 . . 121.31(6) ?
N1 C7 C8 . . 116.53(6) ?
C7 C8 S1 . . 112.57(4) ?
C7 C8 H8A . . 109.1 ?
S1 C8 H8A . . 109.1 ?
C7 C8 H8B . . 109.1 ?
S1 C8 H8B . . 109.1 ?
H8A C8 H8B . . 107.8 ?

loop_
_geom_bond_atom_site_label_1
_geom_bond_atom_site_label_2
_geom_bond_site_symmetry_2
_geom_bond_distance
_geom_bond_publ_flag
S1 O2 . 1.4450(6) ?
S1 O3 . 1.4464(6) ?
S1 C1 . 1.7478(6) ?
S1 C8 . 1.7649(7) ?
O1 C7 . 1.2203(8) ?
N1 C7 . 1.3661(9) ?
N1 C6 . 1.4043(9) ?
N1 H1 . 0.890(8) ?
C1 C2 . 1.3945(9) ?
C1 C6 . 1.4010(9) ?
C2 C3 . 1.3892(10) ?
C2 H2 . 0.9500 ?
C3 C4 . 1.3960(11) ?
C3 H3 . 0.9500 ?
C4 C5 . 1.3898(11) ?
C4 H4 . 0.9500 ?
C5 C6 . 1.3982(9) ?
C5 H5 . 0.9500 ?
C7 C8 . 1.5175(9) ?
C8 H8A . 0.9900 ?
C8 H8B . 0.9900 ?

loop_
_geom_hbond_atom_site_label_D
_geom_hbond_atom_site_label_H
_geom_hbond_atom_site_label_A
_geom_hbond_site_symmetry_A
_geom_hbond_distance_DH
_geom_hbond_distance_HA
_geom_hbond_distance_DA
_geom_hbond_angle_DHA
_geom_hbond_publ_flag
N1 H1 O3 1_655 0.890(8) 2.078(9) 2.9472(8) 165.0(13) yes
C5 H5 O1 2_646 0.95 2.58 3.2330(9) 126 yes
C8 H8A Cg2 2_556 0.99 2.93 3.7933(8) 146 y
C8 H8B O2 2_546 0.99 2.39 3.2126(9) 140 yes

loop_
_geom_torsion_atom_site_label_1
_geom_torsion_atom_site_label_2
_geom_torsion_atom_site_label_3
_geom_torsion_atom_site_label_4
_geom_torsion_site_symmetry_1
_geom_torsion_site_symmetry_2
_geom_torsion_site_symmetry_3
_geom_torsion_site_symmetry_4
_geom_torsion
_geom_torsion_publ_flag
O2 S1 C1 C2 . . . . -93.69(6) ?
O3 S1 C1 C2 . . . . 36.48(6) ?
C8 S1 C1 C2 . . . . 152.03(5) ?
O2 S1 C1 C6 . . . . 82.92(6) ?
O3 S1 C1 C6 . . . . -146.91(5) ?
C8 S1 C1 C6 . . . . -31.36(6) ?
C6 C1 C2 C3 . . . . -1.16(10) ?
S1 C1 C2 C3 . . . . 175.34(5) ?
C1 C2 C3 C4 . . . . 1.92(10) ?
C2 C3 C4 C5 . . . . -0.81(11) ?
C3 C4 C5 C6 . . . . -1.12(11) ?
C4 C5 C6 C1 . . . . 1.86(10) ?
C4 C5 C6 N1 . . . . -177.23(6) ?
C2 C1 C6 C5 . . . . -0.74(9) ?
S1 C1 C6 C5 . . . . -177.28(5) ?
C2 C1 C6 N1 . . . . 178.32(6) ?
S1 C1 C6 N1 . . . . 1.78(8) ?
C7 N1 C6 C5 . . . . -165.40(7) ?
C7 N1 C6 C1 . . . . 15.55(10) ?
C6 N1 C7 O1 . . . . -176.50(7) ?
C6 N1 C7 C8 . . . . 7.37(10) ?
O1 C7 C8 S1 . . . . 141.26(6) ?
N1 C7 C8 S1 . . . . -42.58(7) ?
O2 S1 C8 C7 . . . . -64.45(5) ?
O3 S1 C8 C7 . . . . 165.81(5) ?
C1 S1 C8 C7 . . . . 50.29(5) ?
